data_2232392
loop_
_publ_author_name
'de Souza, Marcus V. N.'
'Wardell, James L.'
'Wardell, Solange M. S. V.'
'Ng, Seik Weng'
'Tiekink, Edward R. T.'

_publ_section_title
;
 2-{[2,8-Bis(trifluoromethyl)quinolin-4-yl](hydroxy)methyl}piperidin-1-ium
 3-amino-5-nitrobenzoate sesquihydrate
;
_journal_coeditor_code LH5355
_journal_issue 11
_journal_name_full 'Acta Crystallographica Section E'
_journal_page_first o3019
_journal_page_last o3020
_journal_paper_doi 10.1107/S160053681104270X
_journal_volume 67
_journal_year 2011
_chemical_formula_iupac 'C17 H17 F6 N2 O +, C7 H5 N2 O4 -, 1.5H2 O'
_chemical_formula_moiety 'C17 H17 F6 N2 O +, C7 H5 N2 O4 -, 1.5(H2 O)'
_chemical_formula_sum 'C48 H50 F12 N8 O13'
_chemical_formula_weight 587.48
_chemical_name_systematic
;
2-{[2,8-Bis(trifluoromethyl)quinolin-4-yl](hydroxy)methyl}piperidin-1-ium
3-amino-5-nitrobenzoate sesquihydrate
;
_space_group_IT_number 2
_symmetry_cell_setting triclinic
_symmetry_space_group_name_Hall '-P 1'
_symmetry_space_group_name_H-M 'P -1'
_atom_sites_solution_hydrogens geom
_atom_sites_solution_primary direct
_atom_sites_solution_secondary difmap
_audit_creation_method SHELXL-97
_cell_angle_alpha 66.278(4)
_cell_angle_beta 77.261(4)
_cell_angle_gamma 71.537(4)
_cell_formula_units_Z 2
_cell_length_a 9.1705(5)
_cell_length_b 12.5446(9)
_cell_length_c 12.7788(8)
_cell_measurement_reflns_used 30639
_cell_measurement_temperature 120(2)
_cell_measurement_theta_max 27.48
_cell_measurement_theta_min 2.91
_cell_volume 1269.23(15)
_computing_cell_refinement 'DENZO (Otwinowski & Minor, 1997) and COLLECT (Hooft, 1998)'
_computing_data_collection 'COLLECT (Hooft, 1998)'
_computing_data_reduction 'DENZO (Otwinowski & Minor, 1997) and COLLECT (Hooft, 1998)'
_computing_molecular_graphics 'ORTEP-3 (Farrugia, 1997) and DIAMOND (Brandenburg, 2006)'
_computing_publication_material 'publCIF (Westrip, 2010)'
_computing_structure_refinement 'SHELXL97 (Sheldrick, 2008)'
_computing_structure_solution 'SHELXS97 (Sheldrick, 2008)'
_diffrn_ambient_temperature 120(2)
_diffrn_detector_area_resol_mean 9.091
_diffrn_measured_fraction_theta_full 0.992
_diffrn_measured_fraction_theta_max 0.992
_diffrn_measurement_device_type 'Bruker--Nonius APEXII CCD camera on \k-goniostat'
_diffrn_measurement_method '\f & \w scans'
_diffrn_radiation_monochromator '10cm confocal mirrors'
_diffrn_radiation_source 'Bruker-Nonius FR591 rotating anode'
_diffrn_radiation_type MoK\a
_diffrn_radiation_wavelength 0.71073
_diffrn_reflns_av_R_equivalents 0.0775
_diffrn_reflns_av_sigmaI/netI 0.0826
_diffrn_reflns_limit_h_max 11
_diffrn_reflns_limit_h_min -11
_diffrn_reflns_limit_k_max 16
_diffrn_reflns_limit_k_min -16
_diffrn_reflns_limit_l_max 16
_diffrn_reflns_limit_l_min -16
_diffrn_reflns_number 25681
_diffrn_reflns_theta_full 27.61
_diffrn_reflns_theta_max 27.61
_diffrn_reflns_theta_min 2.96
_diffrn_standards_decay_% 0
_diffrn_standards_number 0
_exptl_absorpt_coefficient_mu 0.140
_exptl_absorpt_correction_T_max 0.7456
_exptl_absorpt_correction_T_min 0.6397
_exptl_absorpt_correction_type multi-scan
_exptl_absorpt_process_details '(SADABS; Sheldrick, 2007)'
_exptl_crystal_colour orange
_exptl_crystal_density_diffrn 1.537
_exptl_crystal_density_method 'not measured'
_exptl_crystal_description block
_exptl_crystal_F_000 606
_exptl_crystal_size_max 0.28
_exptl_crystal_size_mid 0.16
_exptl_crystal_size_min 0.10
_refine_diff_density_max 0.392
_refine_diff_density_min -0.377
_refine_ls_extinction_coef 0.032(4)
_refine_ls_extinction_expression Fc^*^=kFc[1+0.001xFc^2^\l^3^/sin(2\q)]^-1/4^
_refine_ls_extinction_method SHELXL97
_refine_ls_goodness_of_fit_ref 1.030
_refine_ls_hydrogen_treatment mixed
_refine_ls_matrix_type full
_refine_ls_number_parameters 416
_refine_ls_number_reflns 5832
_refine_ls_number_restraints 15
_refine_ls_restrained_S_all 1.028
_refine_ls_R_factor_all 0.1197
_refine_ls_R_factor_gt 0.0642
_refine_ls_shift/su_max 0.000
_refine_ls_shift/su_mean 0.000
_refine_ls_structure_factor_coef Fsqd
_refine_ls_weighting_details 'calc w=1/[\s^2^(Fo^2^)+(0.0836P)^2^+0.2367P] where P=(Fo^2^+2Fc^2^)/3'
_refine_ls_weighting_scheme calc
_refine_ls_wR_factor_gt 0.1472
_refine_ls_wR_factor_ref 0.1735
_reflns_number_gt 3477
_reflns_number_total 5832
_reflns_threshold_expression I>2\s(I)
_cod_data_source_file lh5355.cif
_cod_data_source_block I
_cod_original_cell_volume 1269.23(14)
_cod_original_sg_symbol_Hall '-P 1 '
_cod_database_code 2232392
_cod_database_fobs_code 2232392

loop_
_symmetry_equiv_pos_as_xyz
'x, y, z'
'-x, -y, -z'

loop_
_atom_site_type_symbol
_atom_site_label
_atom_site_fract_x
_atom_site_fract_y
_atom_site_fract_z
_atom_site_U_iso_or_equiv
_atom_site_adp_type
_atom_site_calc_flag
_atom_site_refinement_flags
_atom_site_occupancy
_atom_site_symmetry_multiplicity
_atom_site_disorder_assembly
_atom_site_disorder_group
F F1 0.87381(17) 0.49471(18) 0.83650(15) 0.0532(5) Uani d . 1 1 . .
F F2 0.74544(19) 0.50218(18) 0.99348(14) 0.0515(5) Uani d . 1 1 . .
F F3 0.7703(2) 0.66464(17) 0.8535(2) 0.0766(7) Uani d . 1 1 . .
F F4 0.55227(19) 0.21925(14) 0.99220(14) 0.0443(4) Uani d . 1 1 . .
F F5 0.69944(17) 0.22502(14) 0.83406(15) 0.0457(5) Uani d . 1 1 . .
F F6 0.51655(18) 0.13558(14) 0.88618(15) 0.0443(4) Uani d . 1 1 . .
O O1 0.3030(2) 0.89697(16) 0.68621(16) 0.0321(4) Uani d D 1 1 . .
H H1 0.287(4) 0.940(2) 0.6179(12) 0.048 Uiso d D 1 1 . .
O O2 0.2506(2) 1.03009(17) 0.46810(18) 0.0442(5) Uani d . 1 1 . .
O O3 0.0666(2) 1.19038(17) 0.39087(19) 0.0437(5) Uani d . 1 1 . .
O O4 0.0825(2) 1.58565(17) 0.37663(17) 0.0409(5) Uani d . 1 1 . .
O O5 0.2815(3) 1.60038(18) 0.42819(19) 0.0509(6) Uani d . 1 1 . .
O O1W 0.3447(6) 1.0482(5) 0.7901(4) 0.0431(14) Uani d PD 0.414(3) 1 A 1
H H1W1 0.358(8) 0.991(5) 0.768(7) 0.065 Uiso d PD 0.414(3) 1 A 1
H H1W2 0.413(7) 1.086(6) 0.754(6) 0.065 Uiso d PD 0.414(3) 1 A 1
O O2W 0.0428(4) 1.1348(3) 0.7158(3) 0.0449(11) Uani d PD 0.627(6) 1 B 2
H H2W1 0.128(3) 1.133(4) 0.733(5) 0.067 Uiso d PD 0.627(6) 1 B 2
H H2W2 -0.006(5) 1.2078(17) 0.689(5) 0.067 Uiso d PD 0.627(6) 1 B 2
O O3W -0.0625(6) 1.1518(4) 0.6409(4) 0.0467(16) Uani d PD 0.459(5) 1 C 3
H H3W1 -0.022(9) 1.158(6) 0.573(3) 0.070 Uiso d PD 0.459(5) 1 C 3
H H3W2 -0.096(9) 1.221(3) 0.644(6) 0.070 Uiso d PD 0.459(5) 1 C 3
N N1 0.5885(2) 0.46024(19) 0.84811(18) 0.0284(5) Uani d . 1 1 . .
N N2 -0.0203(2) 0.9090(2) 0.7489(2) 0.0297(5) Uani d D 1 1 . .
H H21 -0.039(3) 0.895(3) 0.6913(17) 0.036 Uiso d D 1 1 . .
H H22 0.008(3) 0.9766(16) 0.727(2) 0.036 Uiso d D 1 1 . .
N N3 0.2069(3) 1.5407(2) 0.41647(19) 0.0338(5) Uani d . 1 1 . .
N N4 0.6061(3) 1.1835(2) 0.5903(2) 0.0467(7) Uani d D 1 1 . .
H H41 0.657(3) 1.1130(16) 0.585(3) 0.056 Uiso d D 1 1 . .
H H42 0.660(3) 1.230(3) 0.590(3) 0.056 Uiso d D 1 1 . .
C C1 0.6030(3) 0.5648(2) 0.8371(2) 0.0273(6) Uani d . 1 1 . .
C C2 0.4964(3) 0.6767(2) 0.7926(2) 0.0269(6) Uani d . 1 1 . .
H H2A 0.5132 0.7488 0.7899 0.032 Uiso calc R 1 1 . .
C C3 0.3666(3) 0.6788(2) 0.7529(2) 0.0261(6) Uani d . 1 1 . .
C C4 0.3486(3) 0.5686(2) 0.7576(2) 0.0262(6) Uani d . 1 1 . .
C C5 0.2229(3) 0.5601(2) 0.7155(2) 0.0295(6) Uani d . 1 1 . .
H H5 0.1475 0.6313 0.6800 0.035 Uiso calc R 1 1 . .
C C6 0.2094(3) 0.4515(2) 0.7256(2) 0.0320(6) Uani d . 1 1 . .
H H6A 0.1254 0.4478 0.6962 0.038 Uiso calc R 1 1 . .
C C7 0.3189(3) 0.3440(2) 0.7793(2) 0.0325(6) Uani d . 1 1 . .
H H7 0.3071 0.2686 0.7868 0.039 Uiso calc R 1 1 . .
C C8 0.4418(3) 0.3481(2) 0.8204(2) 0.0295(6) Uani d . 1 1 . .
C C9 0.4616(3) 0.4604(2) 0.8081(2) 0.0273(6) Uani d . 1 1 . .
C C10 0.7471(3) 0.5578(2) 0.8802(2) 0.0322(6) Uani d . 1 1 . .
C C11 0.5530(3) 0.2330(2) 0.8820(3) 0.0350(6) Uani d . 1 1 . .
C C12 0.2441(3) 0.7967(2) 0.7111(2) 0.0278(6) Uani d . 1 1 . .
H H12A 0.2092 0.8029 0.6396 0.033 Uiso calc R 1 1 . .
C C13 0.1041(3) 0.7996(2) 0.8030(2) 0.0281(6) Uani d . 1 1 . .
H H13 0.0664 0.7264 0.8232 0.034 Uiso calc R 1 1 . .
C C14 -0.1666(3) 0.9248(3) 0.8275(3) 0.0371(7) Uani d . 1 1 . .
H H14A -0.2144 0.8581 0.8453 0.045 Uiso calc R 1 1 . .
H H14B -0.2404 1.0013 0.7885 0.045 Uiso calc R 1 1 . .
C C15 -0.1351(3) 0.9265(3) 0.9384(2) 0.0374(7) Uani d . 1 1 . .
H H15A -0.2316 0.9299 0.9914 0.045 Uiso calc R 1 1 . .
H H15B -0.1005 0.9994 0.9217 0.045 Uiso calc R 1 1 . .
C C16 -0.0107(3) 0.8142(3) 0.9959(2) 0.0385(7) Uani d . 1 1 . .
H H16A 0.0126 0.8192 1.0656 0.046 Uiso calc R 1 1 . .
H H16B -0.0491 0.7416 1.0196 0.046 Uiso calc R 1 1 . .
C C17 0.1353(3) 0.8042(3) 0.9131(2) 0.0328(6) Uani d . 1 1 . .
H H17A 0.2141 0.7304 0.9506 0.039 Uiso calc R 1 1 . .
H H17B 0.1773 0.8742 0.8939 0.039 Uiso calc R 1 1 . .
C C18 0.1878(3) 1.1404(2) 0.4389(2) 0.0297(6) Uani d . 1 1 . .
C C19 0.2628(3) 1.2185(2) 0.4629(2) 0.0273(6) Uani d . 1 1 . .
C C20 0.1963(3) 1.3416(2) 0.4311(2) 0.0275(6) Uani d . 1 1 . .
H H20 0.1021 1.3781 0.3969 0.033 Uiso calc R 1 1 . .
C C21 0.2735(3) 1.4088(2) 0.4515(2) 0.0294(6) Uani d . 1 1 . .
C C22 0.4084(3) 1.3611(2) 0.5017(2) 0.0322(6) Uani d . 1 1 . .
H H22A 0.4565 1.4115 0.5137 0.039 Uiso calc R 1 1 . .
C C23 0.4745(3) 1.2369(2) 0.5350(2) 0.0325(6) Uani d . 1 1 . .
C C24 0.3990(3) 1.1676(2) 0.5141(2) 0.0297(6) Uani d . 1 1 . .
H H24 0.4425 1.0832 0.5356 0.036 Uiso calc R 1 1 . .

loop_
_atom_site_aniso_label
_atom_site_aniso_U_11
_atom_site_aniso_U_22
_atom_site_aniso_U_33
_atom_site_aniso_U_12
_atom_site_aniso_U_13
_atom_site_aniso_U_23
F1 0.0231(8) 0.0818(14) 0.0522(11) -0.0005(8) -0.0032(7) -0.0318(10)
F2 0.0431(10) 0.0790(14) 0.0330(9) -0.0209(9) -0.0030(7) -0.0173(9)
F3 0.0609(12) 0.0301(11) 0.140(2) -0.0128(9) -0.0556(13) -0.0075(12)
F4 0.0490(10) 0.0316(10) 0.0437(10) -0.0045(7) -0.0151(8) -0.0043(8)
F5 0.0274(8) 0.0313(9) 0.0670(12) 0.0030(7) -0.0015(8) -0.0161(9)
F6 0.0432(9) 0.0209(9) 0.0658(11) -0.0029(7) -0.0133(8) -0.0129(8)
O1 0.0339(10) 0.0219(10) 0.0374(10) -0.0080(8) -0.0063(8) -0.0055(8)
O2 0.0627(13) 0.0206(11) 0.0550(13) -0.0047(9) -0.0330(11) -0.0102(9)
O3 0.0380(11) 0.0283(11) 0.0703(14) -0.0028(9) -0.0203(10) -0.0201(11)
O4 0.0492(12) 0.0263(11) 0.0478(12) -0.0050(9) -0.0130(10) -0.0133(10)
O5 0.0781(15) 0.0252(11) 0.0601(14) -0.0162(10) -0.0286(12) -0.0129(10)
O1W 0.050(3) 0.044(3) 0.040(3) -0.017(2) -0.003(2) -0.019(3)
O2W 0.043(2) 0.032(2) 0.056(2) -0.0070(15) -0.0043(17) -0.0147(18)
O3W 0.049(3) 0.030(3) 0.055(3) -0.005(2) -0.003(2) -0.014(2)
N1 0.0231(11) 0.0252(12) 0.0322(12) -0.0050(9) 0.0003(9) -0.0081(10)
N2 0.0301(11) 0.0209(12) 0.0385(13) -0.0007(9) -0.0104(10) -0.0120(10)
N3 0.0525(15) 0.0229(12) 0.0296(12) -0.0110(11) -0.0067(11) -0.0107(10)
N4 0.0625(17) 0.0285(14) 0.0600(17) -0.0056(12) -0.0316(14) -0.0185(13)
C1 0.0240(12) 0.0243(14) 0.0288(13) -0.0051(10) -0.0005(10) -0.0066(11)
C2 0.0273(13) 0.0208(13) 0.0288(13) -0.0066(10) 0.0010(10) -0.0069(11)
C3 0.0259(13) 0.0218(13) 0.0250(12) -0.0032(10) -0.0005(10) -0.0060(11)
C4 0.0239(12) 0.0234(14) 0.0273(13) -0.0038(10) -0.0009(10) -0.0077(11)
C5 0.0267(13) 0.0240(14) 0.0338(14) 0.0004(10) -0.0028(11) -0.0119(12)
C6 0.0265(13) 0.0310(15) 0.0389(15) -0.0043(11) -0.0037(11) -0.0152(13)
C7 0.0300(14) 0.0257(15) 0.0416(15) -0.0041(11) -0.0019(12) -0.0153(13)
C8 0.0256(13) 0.0246(14) 0.0354(14) -0.0014(10) -0.0016(11) -0.0125(12)
C9 0.0207(12) 0.0269(14) 0.0299(13) -0.0044(10) 0.0010(10) -0.0089(11)
C10 0.0311(14) 0.0240(14) 0.0366(15) -0.0069(11) -0.0026(12) -0.0065(12)
C11 0.0308(14) 0.0220(14) 0.0465(17) -0.0028(11) -0.0034(12) -0.0099(13)
C12 0.0268(13) 0.0188(13) 0.0336(14) -0.0023(10) -0.0065(11) -0.0061(11)
C13 0.0261(13) 0.0150(13) 0.0379(14) -0.0004(10) -0.0057(11) -0.0067(11)
C14 0.0246(13) 0.0301(16) 0.0555(18) -0.0004(11) -0.0057(12) -0.0186(14)
C15 0.0319(14) 0.0318(16) 0.0440(16) -0.0014(12) 0.0000(12) -0.0162(14)
C16 0.0350(15) 0.0324(16) 0.0402(16) -0.0012(12) 0.0003(12) -0.0131(14)
C17 0.0294(13) 0.0281(15) 0.0371(15) -0.0019(11) -0.0072(11) -0.0102(12)
C18 0.0413(15) 0.0230(14) 0.0255(13) -0.0078(12) -0.0068(11) -0.0081(11)
C19 0.0386(14) 0.0244(14) 0.0201(12) -0.0106(11) -0.0022(11) -0.0077(11)
C20 0.0354(14) 0.0232(14) 0.0258(13) -0.0089(11) -0.0023(11) -0.0102(11)
C21 0.0457(16) 0.0197(13) 0.0235(13) -0.0080(11) -0.0043(11) -0.0083(11)
C22 0.0469(16) 0.0258(15) 0.0300(14) -0.0127(12) -0.0069(12) -0.0121(12)
C23 0.0470(16) 0.0283(15) 0.0272(13) -0.0104(12) -0.0108(12) -0.0106(12)
C24 0.0422(15) 0.0213(14) 0.0254(13) -0.0069(11) -0.0070(11) -0.0073(11)

loop_
_atom_type_symbol
_atom_type_description
_atom_type_scat_dispersion_real
_atom_type_scat_dispersion_imag
_atom_type_scat_source
C C 0.0033 0.0016 'International Tables Vol C Tables 4.2.6.8 and 6.1.1.4'
H H 0.0000 0.0000 'International Tables Vol C Tables 4.2.6.8 and 6.1.1.4'
N N 0.0061 0.0033 'International Tables Vol C Tables 4.2.6.8 and 6.1.1.4'
O O 0.0106 0.0060 'International Tables Vol C Tables 4.2.6.8 and 6.1.1.4'
F F 0.0171 0.0103 'International Tables Vol C Tables 4.2.6.8 and 6.1.1.4'

loop_
_geom_angle_atom_site_label_1
_geom_angle_atom_site_label_2
_geom_angle_atom_site_label_3
_geom_angle
C12 O1 H1 105(2)
H1W1 O1W H1W2 108.9(18)
H2W1 O2W H2W2 107.6(17)
H2W2 O3W H3W1 114(6)
H2W2 O3W H3W2 49(6)
H3W1 O3W H3W2 108.9(18)
C1 N1 C9 116.9(2)
C14 N2 C13 113.7(2)
C14 N2 H21 108.8(18)
C13 N2 H21 103.5(19)
C14 N2 H22 105.2(18)
C13 N2 H22 112.4(19)
H21 N2 H22 113(3)
O4 N3 O5 122.9(2)
O4 N3 C21 119.5(2)
O5 N3 C21 117.6(2)
C23 N4 H41 114(2)
C23 N4 H42 118(2)
H41 N4 H42 117(3)
N1 C1 C2 125.9(2)
N1 C1 C10 114.0(2)
C2 C1 C10 120.1(2)
C3 C2 C1 118.1(2)
C3 C2 H2A 121.0
C1 C2 H2A 121.0
C2 C3 C4 118.5(2)
C2 C3 C12 119.6(2)
C4 C3 C12 121.8(2)
C3 C4 C5 123.5(2)
C3 C4 C9 118.3(2)
C5 C4 C9 118.2(2)
C6 C5 C4 120.8(2)
C6 C5 H5 119.6
C4 C5 H5 119.6
C5 C6 C7 120.8(2)
C5 C6 H6A 119.6
C7 C6 H6A 119.6
C8 C7 C6 120.3(2)
C8 C7 H7 119.9
C6 C7 H7 119.9
C7 C8 C9 120.2(2)
C7 C8 C11 119.6(2)
C9 C8 C11 120.1(2)
N1 C9 C8 118.1(2)
N1 C9 C4 122.2(2)
C8 C9 C4 119.6(2)
F3 C10 F2 108.0(2)
F3 C10 F1 106.2(2)
F2 C10 F1 105.0(2)
F3 C10 C1 112.7(2)
F2 C10 C1 112.3(2)
F1 C10 C1 112.1(2)
F5 C11 F6 106.4(2)
F5 C11 F4 106.9(2)
F6 C11 F4 105.7(2)
F5 C11 C8 113.6(2)
F6 C11 C8 112.1(2)
F4 C11 C8 111.6(2)
O1 C12 C3 111.4(2)
O1 C12 C13 108.89(19)
C3 C12 C13 110.1(2)
O1 C12 H12A 108.8
C3 C12 H12A 108.8
C13 C12 H12A 108.8
N2 C13 C17 109.3(2)
N2 C13 C12 106.8(2)
C17 C13 C12 115.0(2)
N2 C13 H13 108.5
C17 C13 H13 108.5
C12 C13 H13 108.5
N2 C14 C15 111.1(2)
N2 C14 H14A 109.4
C15 C14 H14A 109.4
N2 C14 H14B 109.4
C15 C14 H14B 109.4
H14A C14 H14B 108.0
C14 C15 C16 110.9(2)
C14 C15 H15A 109.5
C16 C15 H15A 109.5
C14 C15 H15B 109.5
C16 C15 H15B 109.5
H15A C15 H15B 108.1
C17 C16 C15 110.0(2)
C17 C16 H16A 109.7
C15 C16 H16A 109.7
C17 C16 H16B 109.7
C15 C16 H16B 109.7
H16A C16 H16B 108.2
C16 C17 C13 111.5(2)
C16 C17 H17A 109.3
C13 C17 H17A 109.3
C16 C17 H17B 109.3
C13 C17 H17B 109.3
H17A C17 H17B 108.0
O3 C18 O2 123.9(2)
O3 C18 C19 117.8(2)
O2 C18 C19 118.3(2)
C24 C19 C20 120.2(2)
C24 C19 C18 119.9(2)
C20 C19 C18 119.8(2)
C21 C20 C19 117.0(2)
C21 C20 H20 121.5
C19 C20 H20 121.5
C22 C21 C20 124.0(2)
C22 C21 N3 117.7(2)
C20 C21 N3 118.2(2)
C21 C22 C23 119.0(2)
C21 C22 H22A 120.5
C23 C22 H22A 120.5
N4 C23 C24 120.7(2)
N4 C23 C22 121.4(2)
C24 C23 C22 117.8(2)
C19 C24 C23 121.9(2)
C19 C24 H24 119.1
C23 C24 H24 119.1

loop_
_geom_bond_atom_site_label_1
_geom_bond_atom_site_label_2
_geom_bond_distance
F1 C10 1.333(3)
F2 C10 1.329(3)
F3 C10 1.318(3)
F4 C11 1.346(3)
F5 C11 1.338(3)
F6 C11 1.345(3)
O1 C12 1.417(3)
O1 H1 0.839(10)
O2 C18 1.249(3)
O3 C18 1.248(3)
O4 N3 1.223(3)
O5 N3 1.230(3)
O1W H1W1 0.843(10)
O1W H1W2 0.843(10)
O2W H2W1 0.849(10)
O2W H2W2 0.845(10)
O3W H2W2 1.36(5)
O3W H3W1 0.843(10)
O3W H3W2 0.843(10)
N1 C1 1.307(3)
N1 C9 1.370(3)
N2 C14 1.499(3)
N2 C13 1.502(3)
N2 H21 0.885(10)
N2 H22 0.886(10)
N3 C21 1.481(3)
N4 C23 1.374(4)
N4 H41 0.881(10)
N4 H42 0.877(10)
C1 C2 1.409(4)
C1 C10 1.506(4)
C2 C3 1.382(4)
C2 H2A 0.9500
C3 C4 1.420(4)
C3 C12 1.520(3)
C4 C5 1.423(4)
C4 C9 1.425(4)
C5 C6 1.359(4)
C5 H5 0.9500
C6 C7 1.414(4)
C6 H6A 0.9500
C7 C8 1.367(4)
C7 H7 0.9500
C8 C9 1.419(4)
C8 C11 1.501(4)
C12 C13 1.540(3)
C12 H12A 1.0000
C13 C17 1.523(4)
C13 H13 1.0000
C14 C15 1.516(4)
C14 H14A 0.9900
C14 H14B 0.9900
C15 C16 1.532(4)
C15 H15A 0.9900
C15 H15B 0.9900
C16 C17 1.518(4)
C16 H16A 0.9900
C16 H16B 0.9900
C17 H17A 0.9900
C17 H17B 0.9900
C18 C19 1.513(4)
C19 C24 1.384(4)
C19 C20 1.389(4)
C20 C21 1.384(3)
C20 H20 0.9500
C21 C22 1.368(4)
C22 C23 1.399(4)
C22 H22A 0.9500
C23 C24 1.399(4)
C24 H24 0.9500

loop_
_geom_hbond_atom_site_label_D
_geom_hbond_atom_site_label_H
_geom_hbond_atom_site_label_A
_geom_hbond_site_symmetry_A
_geom_hbond_distance_DH
_geom_hbond_distance_HA
_geom_hbond_distance_DA
_geom_hbond_angle_DHA
O1 H1 O2 . 0.839(10) 1.831(11) 2.669(3) 178(3)
N4 H41 O2 2_676 0.881(10) 2.043(14) 2.900(3) 164(3)
N2 H21 O3 2_576 0.885(10) 1.871(14) 2.717(3) 159(3)
N4 H42 O5 2_686 0.877(10) 2.266(16) 3.101(3) 159(3)
N2 H22 O2W . 0.886(10) 2.051(13) 2.916(4) 165(3)
N2 H22 O3W . 0.886(10) 1.98(2) 2.727(5) 141(3)
OWw H1W1 O1 . 0.843(10) 2.08(4) 2.867(5) 156(8)
O1W H1W2 F6 1_565 0.843(10) 2.47(7) 2.867(5) 110(6)
O2W H2W1 O1W . 0.849(10) 2.07(2) 2.859(6) 154(4)
O2W H2W2 O4 2_586 0.845(10) 2.295(18) 3.119(4) 165(4)
O3W H3W1 O3 . 0.843(10) 2.209(14) 3.049(5) 174(7)
O3W H3W2 O4 2_586 0.843(10) 2.37(3) 3.158(5) 156(7)
O3W H3W2 O5 2_586 0.843(10) 2.32(6) 3.016(5) 140(7)

loop_
_geom_torsion_atom_site_label_1
_geom_torsion_atom_site_label_2
_geom_torsion_atom_site_label_3
_geom_torsion_atom_site_label_4
_geom_torsion
C9 N1 C1 C2 3.1(4)
C9 N1 C1 C10 -178.5(2)
N1 C1 C2 C3 -2.3(4)
C10 C1 C2 C3 179.3(2)
C1 C2 C3 C4 -0.9(3)
C1 C2 C3 C12 176.3(2)
C2 C3 C4 C5 -177.6(2)
C12 C3 C4 C5 5.3(4)
C2 C3 C4 C9 3.0(3)
C12 C3 C4 C9 -174.1(2)
C3 C4 C5 C6 -177.9(2)
C9 C4 C5 C6 1.4(4)
C4 C5 C6 C7 0.7(4)
C5 C6 C7 C8 -1.0(4)
C6 C7 C8 C9 -0.9(4)
C6 C7 C8 C11 177.1(2)
C1 N1 C9 C8 -179.1(2)
C1 N1 C9 C4 -0.6(3)
C7 C8 C9 N1 -178.4(2)
C11 C8 C9 N1 3.6(3)
C7 C8 C9 C4 3.0(4)
C11 C8 C9 C4 -175.0(2)
C3 C4 C9 N1 -2.3(3)
C5 C4 C9 N1 178.3(2)
C3 C4 C9 C8 176.1(2)
C5 C4 C9 C8 -3.2(3)
N1 C1 C10 F3 170.9(2)
C2 C1 C10 F3 -10.5(3)
N1 C1 C10 F2 -66.8(3)
C2 C1 C10 F2 111.7(3)
N1 C1 C10 F1 51.2(3)
C2 C1 C10 F1 -130.3(2)
C7 C8 C11 F5 122.3(3)
C9 C8 C11 F5 -59.7(3)
C7 C8 C11 F6 1.7(3)
C9 C8 C11 F6 179.7(2)
C7 C8 C11 F4 -116.7(3)
C9 C8 C11 F4 61.3(3)
C2 C3 C12 O1 18.0(3)
C4 C3 C12 O1 -164.9(2)
C2 C3 C12 C13 -102.9(3)
C4 C3 C12 C13 74.2(3)
C14 N2 C13 C17 -55.4(3)
C14 N2 C13 C12 179.6(2)
O1 C12 C13 N2 66.0(2)
C3 C12 C13 N2 -171.6(2)
O1 C12 C13 C17 -55.4(3)
C3 C12 C13 C17 67.0(3)
C13 N2 C14 C15 55.0(3)
N2 C14 C15 C16 -54.2(3)
C14 C15 C16 C17 56.0(3)
C15 C16 C17 C13 -57.8(3)
N2 C13 C17 C16 56.6(3)
C12 C13 C17 C16 176.7(2)
O3 C18 C19 C24 -178.8(2)
O2 C18 C19 C24 1.1(3)
O3 C18 C19 C20 -0.2(3)
O2 C18 C19 C20 179.7(2)
C24 C19 C20 C21 0.9(3)
C18 C19 C20 C21 -177.7(2)
C19 C20 C21 C22 -0.8(4)
C19 C20 C21 N3 178.9(2)
O4 N3 C21 C22 -176.4(2)
O5 N3 C21 C22 4.3(3)
O4 N3 C21 C20 3.9(3)
O5 N3 C21 C20 -175.4(2)
C20 C21 C22 C23 0.0(4)
N3 C21 C22 C23 -179.6(2)
C21 C22 C23 N4 -177.1(3)
C21 C22 C23 C24 0.6(4)
C20 C19 C24 C23 -0.3(4)
C18 C19 C24 C23 178.3(2)
N4 C23 C24 C19 177.3(3)
C22 C23 C24 C19 -0.4(4)
